data_1521530
loop_
_publ_author_name
'Loa, I.'
'Syassen, K.'
'Kremer, R.K.'
'Schwarz, U.'
'Hanfland, M.'

_publ_section_title
;
 Structural properties of Na V2 O5 under high pressure
;
_journal_name_full 'Physical Review, Serie 3. B - Condensed Matter (18,1978-)'
_journal_page_first 6945
_journal_page_last 6948
_journal_volume 60
_journal_year 1999
_chemical_formula_sum 'Na O5 V2'
_chemical_name_systematic 'Na V2 O5'
_space_group_IT_number 59
_symmetry_space_group_name_Hall '-P 2ab 2a'
_symmetry_space_group_name_H-M 'P m m n :2'
_cell_angle_alpha 90
_cell_angle_beta 90
_cell_angle_gamma 90
_cell_formula_units_Z 2
_cell_length_a 11.2966
_cell_length_b 3.6145
_cell_length_c 4.6841
_cell_volume 191.259
_citation_journal_id_ASTM PRBMDO
_cod_data_source_file Loa_PRBMDO_1999_730.cif
_cod_data_source_block Na1O5V2
_cod_original_cell_volume 191.2591
_cod_original_formula_sum 'Na1 O5 V2'
_cod_database_code 1521530

loop_
_symmetry_equiv_pos_as_xyz
x,y,z
-x+1/2,-y+1/2,z
x+1/2,-y,-z
-x,y+1/2,-z
-x,-y,-z
x-1/2,y-1/2,-z
-x-1/2,y,z
x,-y-1/2,z

loop_
_atom_site_label
_atom_site_type_symbol
_atom_site_fract_x
_atom_site_fract_y
_atom_site_fract_z
_atom_site_occupancy
_atom_site_U_iso_or_equiv
O3 O-2 0.25 0.25 -0.013 1 0.0
O2 O-2 -0.0741 0.25 0.014 1 0.0
Na1 Na+1 0.75 0.25 0.36 1 0.0
V1 V+4 0.0983 0.25 0.1111 1 0.0
O1 O-2 0.1116 0.25 0.458 1 0.0
